data_7128718
loop_
_publ_author_name
'Lin, Yu-Diao'
'Ge, Rui'
'Tian, Chong-Bin'
'Sun, Cai'
'Sun, Yan-Qiong'
'Zeng, Qing-Xin'
'Li, Xin-Xiong'
'Zheng, Shou-Tian'

_publ_section_title
;
 3d-4f Heterometallic cluster incorporated polyoxoniobates with magnetic
 properties.
;
_journal_issue 69
_journal_name_full 'Chemical communications (Cambridge, England)'
_journal_page_first 8624
_journal_page_last 8627
_journal_paper_doi 10.1039/d1cc03262c
_journal_volume 57
_journal_year 2021
_chemical_formula_sum 'Cr2 Dy6 Na6 Nb30 O148'
_chemical_formula_weight 6372.24
_space_group_crystal_system trigonal
_space_group_IT_number 163
_space_group_name_Hall '-P 3 2c'
_space_group_name_H-M_alt 'P -3 1 c'
_audit_creation_method SHELXL-2014
_audit_update_record
;
2021-06-07 deposited with the CCDC.	2021-08-02 downloaded from the CCDC.
;
_cell_angle_alpha 90
_cell_angle_beta 90
_cell_angle_gamma 120
_cell_formula_units_Z 2
_cell_length_a 18.9817(6)
_cell_length_b 18.9817(6)
_cell_length_c 28.8986(15)
_cell_measurement_reflns_used 9920
_cell_measurement_temperature 175
_cell_measurement_theta_max 25.01
_cell_measurement_theta_min 3.26
_cell_volume 9017.3(6)
_computing_structure_refinement 'SHELXL-2014 (Sheldrick, 2014)'
_diffrn_ambient_temperature 175
_diffrn_measured_fraction_theta_full 0.975
_diffrn_measured_fraction_theta_max 0.998
_diffrn_measurement_device_type 'CCD area detector'
_diffrn_measurement_method 'phi and omega scans'
_diffrn_radiation_type MoK\a
_diffrn_radiation_wavelength 0.71073
_diffrn_reflns_av_R_equivalents 0.0553
_diffrn_reflns_av_unetI/netI 0.0187
_diffrn_reflns_Laue_measured_fraction_full 0.975
_diffrn_reflns_Laue_measured_fraction_max 0.998
_diffrn_reflns_limit_h_max 22
_diffrn_reflns_limit_h_min -18
_diffrn_reflns_limit_k_max 21
_diffrn_reflns_limit_k_min -22
_diffrn_reflns_limit_l_max 34
_diffrn_reflns_limit_l_min -34
_diffrn_reflns_number 102440
_diffrn_reflns_point_group_measured_fraction_full 0.975
_diffrn_reflns_point_group_measured_fraction_max 0.998
_diffrn_reflns_theta_full 25.242
_diffrn_reflns_theta_max 25.041
_diffrn_reflns_theta_min 2.146
_exptl_absorpt_coefficient_mu 4.502
_exptl_absorpt_correction_T_max 0.2586
_exptl_absorpt_correction_T_min 0.1848
_exptl_crystal_colour purple
_exptl_crystal_density_diffrn 2.347
_exptl_crystal_description 'hexagonal prism'
_exptl_crystal_F_000 5848
_exptl_crystal_size_max 0.1
_exptl_crystal_size_mid 0.1
_exptl_crystal_size_min 0.05
_platon_squeeze_details ' ?'
_refine_diff_density_max 2.972
_refine_diff_density_min -1.104
_refine_diff_density_rms 0.235
_refine_ls_extinction_method none
_refine_ls_goodness_of_fit_ref 0.857
_refine_ls_hydrogen_treatment undef
_refine_ls_matrix_type full
_refine_ls_number_parameters 281
_refine_ls_number_reflns 5334
_refine_ls_number_restraints 12
_refine_ls_restrained_S_all 0.867
_refine_ls_R_factor_all 0.0419
_refine_ls_R_factor_gt 0.0343
_refine_ls_shift/su_max 0.039
_refine_ls_shift/su_mean 0.003
_refine_ls_structure_factor_coef Fsqd
_refine_ls_weighting_details 'w=1/[\s^2^(Fo^2^)+(0.0814P)^2^+56.1758P] where P=(Fo^2^+2Fc^2^)/3'
_refine_ls_weighting_scheme calc
_refine_ls_wR_factor_gt 0.1018
_refine_ls_wR_factor_ref 0.1078
_reflns_Friedel_coverage 0.000
_reflns_number_gt 4690
_reflns_number_total 5334
_reflns_threshold_expression 'I > 2\s(I)'
_cod_data_source_file d1cc03262c2.cif
_cod_data_source_block 1
_cod_depositor_comments 'Adding full bibliography for 7128718--7128721.cif.'
_cod_original_cell_volume 9017.3(7)
_cod_database_code 7128718
_shelx_space_group_comment
;
The symmetry employed for this shelxl refinement is uniquely defined
by the following loop, which should always be used as a source of
symmetry information in preference to the above space-group names.
They are only intended as comments.
;
_shelxl_version_number 2014-3

loop_
_space_group_symop_operation_xyz
'x, y, z'
'-y, x-y, z'
'-x+y, -x, z'
'-y, -x, -z+1/2'
'-x+y, y, -z+1/2'
'x, x-y, -z+1/2'
'-x, -y, -z'
'y, -x+y, -z'
'x-y, x, -z'
'y, x, z-1/2'
'x-y, -y, z-1/2'
'-x, -x+y, z-1/2'

loop_
_atom_site_label
_atom_site_type_symbol
_atom_site_fract_x
_atom_site_fract_y
_atom_site_fract_z
_atom_site_U_iso_or_equiv
_atom_site_adp_type
_atom_site_occupancy
_atom_site_site_symmetry_order
_atom_site_calc_flag
_atom_site_refinement_flags_posn
_atom_site_refinement_flags_adp
_atom_site_refinement_flags_occupancy
_atom_site_disorder_assembly
_atom_site_disorder_group
Nb1 Nb 0.88880(3) 0.65763(3) 0.67811(2) 0.02868(16) Uani 1 1 d . . . . .
Nb2 Nb 0.69850(3) 0.55585(3) 0.72128(2) 0.02278(14) Uani 1 1 d . . . . .
Nb3 Nb 0.80100(4) 0.75680(3) 0.72197(2) 0.03426(17) Uani 1 1 d . . . . .
Nb4 Nb 0.67572(4) 0.44337(4) 0.50564(2) 0.03299(17) Uani 1 1 d . . . . .
Nb5 Nb 0.56880(4) 0.34117(4) 0.41337(2) 0.03500(17) Uani 1 1 d . . . . .
Dy1 Dy 0.78042(2) 0.44380(2) 0.67888(2) 0.02249(11) Uani 1 1 d . . . . .
Cr1 Cr 0.6667 0.3333 0.58516(6) 0.0264(4) Uani 1 3 d S T P . .
Na1 Na 0.5505(3) 0.77523(13) 0.7500 0.0493(10) Uani 1 2 d S T P . .
Na2 Na 0.44121(16) 0.55879(16) 0.7500 0.0615(13) Uani 1 2 d S T P . .
O1 O 0.74312(16) 0.4862(3) 0.7500 0.0237(12) Uani 1 2 d S T P . .
O2 O 0.6723(2) 0.5643(2) 0.78723(15) 0.0253(9) Uani 1 1 d . . . . .
O3 O 0.6052(2) 0.4718(2) 0.70029(14) 0.0266(9) Uani 1 1 d . . . . .
O4 O 0.6667 0.3333 0.7053(2) 0.0241(15) Uani 1 3 d S T P . .
O5 O 0.6721(2) 0.4176(3) 0.62788(14) 0.0276(9) Uani 1 1 d . . . . .
O6 O 0.7493(3) 0.4094(3) 0.54134(14) 0.0312(10) Uani 1 1 d . . . . .
O7 O 0.8607(3) 0.4935(3) 0.60865(14) 0.0321(10) Uani 1 1 d . . . . .
O8 O 0.82621(17) 0.6524(3) 0.7500 0.0280(13) Uani 1 2 d S T P . .
O9 O 0.7719(2) 0.5657(2) 0.66973(14) 0.0276(9) Uani 1 1 d . . . . .
O10 O 0.6980(3) 0.6525(3) 0.70369(17) 0.0334(10) Uani 1 1 d . . . . .
O11 O 0.9322(3) 0.6559(3) 0.62389(16) 0.0370(11) Uani 1 1 d . . . . .
O12 O 0.90955(18) 0.8191(4) 0.7500 0.0376(16) Uani 1 2 d S T P . .
O13 O 0.8527(3) 0.7360(3) 0.66766(17) 0.0373(11) Uani 1 1 d . . . . .
O14 O 0.6667 0.3333 0.4615(2) 0.0298(17) Uani 1 3 d S T P . .
O15 O 0.7539(3) 0.7347(3) 0.78560(17) 0.0353(10) Uani 1 1 d . . . . .
O16 O 0.7786(3) 0.8307(3) 0.6991(2) 0.0529(14) Uani 1 1 d . . . . .
O17 O 0.7619(3) 0.5012(3) 0.46218(14) 0.0387(11) Uani 1 1 d . . . . .
O18 O 0.5916(3) 0.4261(3) 0.46201(15) 0.0413(12) Uani 1 1 d . . . . .
O19 O 0.6823(4) 0.5196(3) 0.54400(17) 0.0490(13) Uani 1 1 d . . . . .
O20 O 0.6733(3) 0.4215(3) 0.38424(16) 0.0402(12) Uani 1 1 d . . . . .
O21 O 0.4949(3) 0.3465(3) 0.37945(17) 0.0508(14) Uani 1 1 d . . . . .
O3W O 0.5552(3) 0.6652(3) 0.71100(16) 0.0325(10) Uani 1 1 d . . . . .
O4W O 1.0000 1.0000 0.6188(4) 0.049(3) Uani 1 3 d S T P . .
O5W O 0.6524(3) 0.8611(3) 0.6989(3) 0.0670(19) Uani 1 1 d . . . . .
O6W O 0.4362(4) 0.4686(4) 0.6895(3) 0.0777(19) Uani 1 1 d . U . . .
O7W O 0.3322(3) 0.5662(4) 0.7089(2) 0.0665(19) Uani 1 1 d . . . . .
O8W O 1.0931(4) 1.1132(4) 0.6692(3) 0.0783(19) Uani 1 1 d . U . . .

loop_
_atom_site_aniso_label
_atom_site_aniso_U_11
_atom_site_aniso_U_22
_atom_site_aniso_U_33
_atom_site_aniso_U_23
_atom_site_aniso_U_13
_atom_site_aniso_U_12
Nb1 0.0221(3) 0.0199(3) 0.0429(3) 0.0061(2) 0.0065(2) 0.0096(2)
Nb2 0.0187(3) 0.0184(3) 0.0316(3) 0.0022(2) 0.0011(2) 0.0095(2)
Nb3 0.0257(3) 0.0194(3) 0.0591(4) 0.0064(3) 0.0076(3) 0.0123(2)
Nb4 0.0448(4) 0.0328(3) 0.0240(3) -0.0002(2) -0.0014(2) 0.0214(3)
Nb5 0.0379(4) 0.0456(4) 0.0246(3) -0.0013(2) -0.0042(2) 0.0232(3)
Dy1 0.02143(17) 0.02080(17) 0.02529(17) 0.00063(10) 0.00075(10) 0.01060(12)
Cr1 0.0294(6) 0.0294(6) 0.0203(8) 0.000 0.000 0.0147(3)
Na1 0.050(3) 0.0472(18) 0.052(2) -0.0031(17) 0.000 0.0248(13)
Na2 0.053(2) 0.053(2) 0.075(3) 0.005(2) 0.005(2) 0.025(2)
O1 0.021(2) 0.022(3) 0.028(3) 0.000 -0.002(2) 0.0108(15)
O2 0.026(2) 0.020(2) 0.034(2) -0.0003(17) -0.0011(17) 0.0138(18)
O3 0.024(2) 0.024(2) 0.033(2) -0.0014(17) -0.0015(17) 0.0129(19)
O4 0.025(2) 0.025(2) 0.023(4) 0.000 0.000 0.0123(12)
O5 0.027(2) 0.031(2) 0.024(2) 0.0006(18) 0.0023(16) 0.014(2)
O6 0.032(2) 0.036(3) 0.021(2) 0.0011(18) -0.0013(18) 0.013(2)
O7 0.031(2) 0.034(2) 0.031(2) 0.0042(19) 0.0077(18) 0.016(2)
O8 0.020(2) 0.017(3) 0.045(4) 0.000 0.002(2) 0.0085(14)
O9 0.024(2) 0.024(2) 0.033(2) 0.0025(17) 0.0021(18) 0.0109(18)
O10 0.026(2) 0.027(2) 0.051(3) 0.006(2) 0.005(2) 0.017(2)
O11 0.038(3) 0.033(3) 0.040(3) 0.010(2) 0.013(2) 0.018(2)
O12 0.023(2) 0.020(3) 0.069(5) 0.000 0.006(3) 0.0101(16)
O13 0.033(3) 0.027(2) 0.056(3) 0.013(2) 0.015(2) 0.018(2)
O14 0.034(3) 0.034(3) 0.021(4) 0.000 0.000 0.0171(13)
O15 0.026(2) 0.024(2) 0.058(3) 0.001(2) 0.006(2) 0.014(2)
O16 0.047(3) 0.031(3) 0.089(4) 0.018(3) 0.020(3) 0.025(3)
O17 0.051(3) 0.033(3) 0.026(2) 0.0043(19) -0.002(2) 0.016(2)
O18 0.056(3) 0.048(3) 0.030(2) -0.001(2) -0.005(2) 0.034(3)
O19 0.075(4) 0.042(3) 0.039(3) -0.005(2) -0.006(2) 0.036(3)
O20 0.059(3) 0.041(3) 0.026(2) 0.002(2) -0.001(2) 0.029(3)
O21 0.052(3) 0.070(4) 0.035(3) 0.002(2) -0.008(2) 0.034(3)
O3W 0.034(3) 0.031(3) 0.033(2) -0.0007(18) -0.0008(19) 0.017(2)
O4W 0.012(2) 0.012(2) 0.125(8) 0.000 0.000 0.0058(11)
O5W 0.044(3) 0.028(3) 0.118(6) -0.019(3) -0.003(3) 0.010(3)
O6W 0.085(4) 0.064(3) 0.096(4) 0.010(3) 0.016(3) 0.046(3)
O7W 0.062(4) 0.083(5) 0.041(3) 0.009(3) -0.001(3) 0.027(3)
O8W 0.066(3) 0.076(4) 0.106(4) -0.031(3) -0.025(3) 0.045(3)

loop_
_atom_type_symbol
_atom_type_description
_atom_type_scat_dispersion_real
_atom_type_scat_dispersion_imag
_atom_type_scat_source
O O 0.0106 0.0060 'International Tables Vol C Tables 4.2.6.8 and 6.1.1.4'
Nb Nb -2.0727 0.6215 'International Tables Vol C Tables 4.2.6.8 and 6.1.1.4'
Dy Dy -0.1892 4.4098 'International Tables Vol C Tables 4.2.6.8 and 6.1.1.4'
Cr Cr 0.3209 0.6236 'International Tables Vol C Tables 4.2.6.8 and 6.1.1.4'
Na Na 0.0362 0.0249 'International Tables Vol C Tables 4.2.6.8 and 6.1.1.4'

loop_
_geom_angle_atom_site_label_1
_geom_angle_atom_site_label_2
_geom_angle_atom_site_label_3
_geom_angle
_geom_angle_site_symmetry_1
_geom_angle_site_symmetry_3
_geom_angle_publ_flag
O11 Nb1 O15 103.9(2) . 5_656 ?
O11 Nb1 O13 102.7(2) . . ?
O15 Nb1 O13 92.0(2) 5_656 . ?
O11 Nb1 O9 101.3(2) . . ?
O15 Nb1 O9 153.83(18) 5_656 . ?
O13 Nb1 O9 89.32(18) . . ?
O11 Nb1 O2 101.50(19) . 5_656 ?
O15 Nb1 O2 89.03(18) 5_656 5_656 ?
O13 Nb1 O2 154.72(18) . 5_656 ?
O9 Nb1 O2 78.98(16) . 5_656 ?
O11 Nb1 O8 177.0(2) . . ?
O15 Nb1 O8 78.51(16) 5_656 . ?
O13 Nb1 O8 78.90(16) . . ?
O9 Nb1 O8 76.13(16) . . ?
O2 Nb1 O8 76.58(15) 5_656 . ?
O11 Nb1 Nb3 135.56(15) . . ?
O15 Nb1 Nb3 83.34(13) 5_656 . ?
O13 Nb1 Nb3 32.83(14) . . ?
O9 Nb1 Nb3 83.76(12) . . ?
O2 Nb1 Nb3 122.64(12) 5_656 . ?
O8 Nb1 Nb3 46.15(9) . . ?
O11 Nb1 Nb3 136.44(16) . 5_656 ?
O15 Nb1 Nb3 32.57(13) 5_656 5_656 ?
O13 Nb1 Nb3 83.31(15) . 5_656 ?
O9 Nb1 Nb3 122.09(12) . 5_656 ?
O2 Nb1 Nb3 84.11(12) 5_656 5_656 ?
O8 Nb1 Nb3 46.05(10) . 5_656 ?
Nb3 Nb1 Nb3 60.52(2) . 5_656 ?
O11 Nb1 Dy1 89.62(15) . . ?
O15 Nb1 Dy1 131.02(14) 5_656 . ?
O13 Nb1 Dy1 131.06(14) . . ?
O9 Nb1 Dy1 41.74(12) . . ?
O2 Nb1 Dy1 41.99(11) 5_656 . ?
O8 Nb1 Dy1 87.39(13) . . ?
Nb3 Nb1 Dy1 118.778(19) . . ?
Nb3 Nb1 Dy1 118.98(2) 5_656 . ?
O3 Nb2 O10 106.7(2) . . ?
O3 Nb2 O9 99.46(18) . . ?
O10 Nb2 O9 92.92(18) . . ?
O3 Nb2 O2 102.68(18) . . ?
O10 Nb2 O2 93.19(19) . . ?
O9 Nb2 O2 154.24(17) . . ?
O3 Nb2 O1 96.04(18) . . ?
O10 Nb2 O1 157.27(19) . . ?
O9 Nb2 O1 82.43(12) . . ?
O2 Nb2 O1 82.31(12) . . ?
O3 Nb2 O8 172.11(16) . . ?
O10 Nb2 O8 80.96(17) . . ?
O9 Nb2 O8 77.81(12) . . ?
O2 Nb2 O8 78.49(12) . . ?
O1 Nb2 O8 76.31(16) . . ?
O3 Nb2 Nb3 141.04(13) . . ?
O10 Nb2 Nb3 34.40(14) . . ?
O9 Nb2 Nb3 85.16(12) . . ?
O2 Nb2 Nb3 85.86(12) . . ?
O1 Nb2 Nb3 122.87(13) . . ?
O8 Nb2 Nb3 46.56(10) . . ?
O3 Nb2 Dy1 83.11(13) . . ?
O10 Nb2 Dy1 136.32(14) . . ?
O9 Nb2 Dy1 43.49(12) . . ?
O2 Nb2 Dy1 126.85(11) . . ?
O1 Nb2 Dy1 44.67(3) . . ?
O8 Nb2 Dy1 89.95(7) . . ?
Nb3 Nb2 Dy1 122.042(18) . . ?
O3 Nb2 Dy1 86.22(13) . 5_656 ?
O10 Nb2 Dy1 136.38(15) . 5_656 ?
O9 Nb2 Dy1 126.62(12) . 5_656 ?
O2 Nb2 Dy1 43.22(11) . 5_656 ?
O1 Nb2 Dy1 44.26(3) . 5_656 ?
O8 Nb2 Dy1 89.51(7) . 5_656 ?
Nb3 Nb2 Dy1 121.878(19) . 5_656 ?
Dy1 Nb2 Dy1 85.649(14) . 5_656 ?
O16 Nb3 O12 105.6(2) . . ?
O16 Nb3 O13 101.5(2) . . ?
O12 Nb3 O13 88.37(15) . . ?
O16 Nb3 O15 104.4(2) . . ?
O12 Nb3 O15 88.37(14) . . ?
O13 Nb3 O15 153.86(18) . . ?
O16 Nb3 O10 100.2(2) . . ?
O12 Nb3 O10 154.11(19) . . ?
O13 Nb3 O10 86.10(19) . . ?
O15 Nb3 O10 85.60(19) . . ?
O16 Nb3 O8 177.1(2) . . ?
O12 Nb3 O8 77.05(18) . . ?
O13 Nb3 O8 77.33(13) . . ?
O15 Nb3 O8 76.66(12) . . ?
O10 Nb3 O8 77.06(15) . . ?
O16 Nb3 Nb2 132.19(19) . . ?
O12 Nb3 Nb2 122.15(15) . . ?
O13 Nb3 Nb2 80.24(13) . . ?
O15 Nb3 Nb2 79.62(13) . . ?
O10 Nb3 Nb2 31.95(12) . . ?
O8 Nb3 Nb2 45.11(9) . . ?
O16 Nb3 Nb1 133.47(18) . . ?
O12 Nb3 Nb1 80.00(10) . . ?
O13 Nb3 Nb1 31.98(13) . . ?
O15 Nb3 Nb1 122.10(12) . . ?
O10 Nb3 Nb1 81.98(12) . . ?
O8 Nb3 Nb1 45.431(14) . . ?
Nb2 Nb3 Nb1 61.105(16) . . ?
O16 Nb3 Nb1 135.78(18) . 5_656 ?
O12 Nb3 Nb1 79.84(11) . 5_656 ?
O13 Nb3 Nb1 122.66(13) . 5_656 ?
O15 Nb3 Nb1 31.43(12) . 5_656 ?
O10 Nb3 Nb1 81.95(13) . 5_656 ?
O8 Nb3 Nb1 45.331(14) . 5_656 ?
Nb2 Nb3 Nb1 61.131(16) . 5_656 ?
Nb1 Nb3 Nb1 90.73(2) . 5_656 ?
O16 Nb3 Nb3 137.05(19) . 5_656 ?
O12 Nb3 Nb3 31.41(15) . 5_656 ?
O13 Nb3 Nb3 82.06(14) . 5_656 ?
O15 Nb3 Nb3 81.71(13) . 5_656 ?
O10 Nb3 Nb3 122.70(12) . 5_656 ?
O8 Nb3 Nb3 45.64(9) . 5_656 ?
Nb2 Nb3 Nb3 90.748(13) . 5_656 ?
Nb1 Nb3 Nb3 59.830(19) . 5_656 ?
Nb1 Nb3 Nb3 59.65(2) 5_656 5_656 ?
O19 Nb4 O17 104.5(2) . . ?
O19 Nb4 O18 105.2(2) . . ?
O17 Nb4 O18 93.8(2) . . ?
O19 Nb4 O6 99.1(2) . . ?
O17 Nb4 O6 89.40(19) . . ?
O18 Nb4 O6 153.88(19) . . ?
O19 Nb4 O6 99.5(2) . 2_655 ?
O17 Nb4 O6 154.33(19) . 2_655 ?
O18 Nb4 O6 88.7(2) . 2_655 ?
O6 Nb4 O6 77.7(3) . 2_655 ?
O19 Nb4 O14 173.8(2) . . ?
O17 Nb4 O14 79.52(17) . . ?
O18 Nb4 O14 79.06(17) . . ?
O6 Nb4 O14 76.06(17) . . ?
O6 Nb4 O14 75.89(16) 2_655 . ?
O19 Nb4 Cr1 92.55(17) . . ?
O17 Nb4 Cr1 128.77(15) . . ?
O18 Nb4 Cr1 128.09(15) . . ?
O6 Nb4 Cr1 39.78(12) . . ?
O6 Nb4 Cr1 39.81(12) 2_655 . ?
O14 Nb4 Cr1 81.26(14) . . ?
O19 Nb4 Nb5 138.04(19) . 3_665 ?
O17 Nb4 Nb5 33.57(14) . 3_665 ?
O18 Nb4 Nb5 84.40(15) . 3_665 ?
O6 Nb4 Nb5 84.08(12) . 3_665 ?
O6 Nb4 Nb5 121.83(12) 2_655 3_665 ?
O14 Nb4 Nb5 46.06(10) . 3_665 ?
Cr1 Nb4 Nb5 113.73(3) . 3_665 ?
O19 Nb4 Nb5 138.54(18) . . ?
O17 Nb4 Nb5 84.61(14) . . ?
O18 Nb4 Nb5 33.38(14) . . ?
O6 Nb4 Nb5 121.70(12) . . ?
O6 Nb4 Nb5 83.55(11) 2_655 . ?
O14 Nb4 Nb5 45.80(10) . . ?
Cr1 Nb4 Nb5 113.30(3) . . ?
Nb5 Nb4 Nb5 60.74(2) 3_665 . ?
O21 Nb5 O20 103.3(2) . 2_655 ?
O21 Nb5 O20 103.8(2) . . ?
O20 Nb5 O20 89.6(3) 2_655 . ?
O21 Nb5 O18 101.6(2) . . ?
O20 Nb5 O18 154.89(19) 2_655 . ?
O20 Nb5 O18 87.1(2) . . ?
O21 Nb5 O17 101.0(2) . 2_655 ?
O20 Nb5 O17 87.5(2) 2_655 2_655 ?
O20 Nb5 O17 154.96(19) . 2_655 ?
O18 Nb5 O17 85.1(2) . 2_655 ?
O21 Nb5 O14 178.2(2) . . ?
O20 Nb5 O14 77.64(17) 2_655 . ?
O20 Nb5 O14 77.59(17) . . ?
O18 Nb5 O14 77.33(17) . . ?
O17 Nb5 O14 77.50(16) 2_655 . ?
O21 Nb5 Nb4 132.66(18) . 2_655 ?
O20 Nb5 Nb4 79.38(14) 2_655 2_655 ?
O20 Nb5 Nb4 123.50(14) . 2_655 ?
O18 Nb5 Nb4 81.80(13) . 2_655 ?
O17 Nb5 Nb4 31.69(13) 2_655 2_655 ?
O14 Nb5 Nb4 45.92(9) . 2_655 ?
O21 Nb5 Nb4 133.35(19) . . ?
O20 Nb5 Nb4 123.30(14) 2_655 . ?
O20 Nb5 Nb4 78.93(14) . . ?
O18 Nb5 Nb4 31.79(14) . . ?
O17 Nb5 Nb4 81.94(13) 2_655 . ?
O14 Nb5 Nb4 45.66(9) . . ?
Nb4 Nb5 Nb4 63.24(2) 2_655 . ?
O21 Nb5 Nb5 135.70(19) . 2_655 ?
O20 Nb5 Nb5 32.36(14) 2_655 2_655 ?
O20 Nb5 Nb5 81.90(15) . 2_655 ?
O18 Nb5 Nb5 122.64(14) . 2_655 ?
O17 Nb5 Nb5 82.41(14) 2_655 2_655 ?
O14 Nb5 Nb5 45.31(10) . 2_655 ?
Nb4 Nb5 Nb5 59.861(18) 2_655 2_655 ?
Nb4 Nb5 Nb5 90.942(15) . 2_655 ?
O21 Nb5 Nb5 136.13(18) . 3_665 ?
O20 Nb5 Nb5 81.94(14) 2_655 3_665 ?
O20 Nb5 Nb5 32.30(14) . 3_665 ?
O18 Nb5 Nb5 82.00(15) . 3_665 ?
O17 Nb5 Nb5 122.80(13) 2_655 3_665 ?
O14 Nb5 Nb5 45.31(10) . 3_665 ?
Nb4 Nb5 Nb5 91.210(15) 2_655 3_665 ?
Nb4 Nb5 Nb5 59.406(18) . 3_665 ?
Nb5 Nb5 Nb5 60.0 2_655 3_665 ?
O4 Dy1 O3 94.35(11) . 3_665 ?
O4 Dy1 O5 71.91(17) . . ?
O3 Dy1 O5 142.05(15) 3_665 . ?
O4 Dy1 O9 115.82(10) . . ?
O3 Dy1 O9 143.83(14) 3_665 . ?
O5 Dy1 O9 70.50(15) . . ?
O4 Dy1 O2 136.07(19) . 5_656 ?
O3 Dy1 O2 79.18(14) 3_665 5_656 ?
O5 Dy1 O2 135.08(14) . 5_656 ?
O9 Dy1 O2 65.39(14) . 5_656 ?
O4 Dy1 O7 139.92(19) . . ?
O3 Dy1 O7 86.97(14) 3_665 . ?
O5 Dy1 O7 82.66(14) . . ?
O9 Dy1 O7 82.29(14) . . ?
O2 Dy1 O7 83.57(14) 5_656 . ?
O4 Dy1 O1 73.84(18) . . ?
O3 Dy1 O1 106.58(11) 3_665 . ?
O5 Dy1 O1 103.20(10) . . ?
O9 Dy1 O1 66.79(14) . . ?
O2 Dy1 O1 66.87(14) 5_656 . ?
O7 Dy1 O1 143.70(17) . . ?
O4 Dy1 O5 70.48(17) . 3_665 ?
O3 Dy1 O5 74.34(14) 3_665 3_665 ?
O5 Dy1 O5 67.7(2) . 3_665 ?
O9 Dy1 O5 132.70(14) . 3_665 ?
O2 Dy1 O5 144.13(14) 5_656 3_665 ?
O7 Dy1 O5 71.41(14) . 3_665 ?
O1 Dy1 O5 144.25(16) . 3_665 ?
O4 Dy1 Nb2 86.31(6) . . ?
O3 Dy1 Nb2 141.11(10) 3_665 . ?
O5 Dy1 Nb2 74.77(10) . . ?
O9 Dy1 Nb2 34.49(10) . . ?
O2 Dy1 Nb2 73.88(9) 5_656 . ?
O7 Dy1 Nb2 116.70(11) . . ?
O1 Dy1 Nb2 36.57(7) . . ?
O5 Dy1 Nb2 140.36(11) 3_665 . ?
O4 Dy1 Cr1 71.54(16) . . ?
O3 Dy1 Cr1 108.48(10) 3_665 . ?
O5 Dy1 Cr1 33.91(11) . . ?
O9 Dy1 Cr1 100.11(10) . . ?
O2 Dy1 Cr1 151.80(10) 5_656 . ?
O7 Dy1 Cr1 70.13(11) . . ?
O1 Dy1 Cr1 131.81(6) . . ?
O5 Dy1 Cr1 34.33(10) 3_665 . ?
Nb2 Dy1 Cr1 108.544(12) . . ?
O4 Dy1 Nb2 101.74(16) . 5_656 ?
O3 Dy1 Nb2 81.88(10) 3_665 5_656 ?
O5 Dy1 Nb2 134.83(10) . 5_656 ?
O9 Dy1 Nb2 73.19(10) . 5_656 ?
O2 Dy1 Nb2 34.47(10) 5_656 5_656 ?
O7 Dy1 Nb2 118.04(11) . 5_656 ?
O1 Dy1 Nb2 36.27(7) . 5_656 ?
O5 Dy1 Nb2 154.07(10) 3_665 5_656 ?
Nb2 Dy1 Nb2 60.096(17) . 5_656 ?
Cr1 Dy1 Nb2 167.739(15) . 5_656 ?
O4 Dy1 Nb1 144.01(8) . . ?
O3 Dy1 Nb1 109.85(10) 3_665 . ?
O5 Dy1 Nb1 100.57(11) . . ?
O9 Dy1 Nb1 34.23(10) . . ?
O2 Dy1 Nb1 34.83(10) 5_656 . ?
O7 Dy1 Nb1 69.81(11) . . ?
O1 Dy1 Nb1 73.91(12) . . ?
O5 Dy1 Nb1 140.62(10) 3_665 . ?
Nb2 Dy1 Nb1 58.064(13) . . ?
Cr1 Dy1 Nb1 121.650(18) . . ?
Nb2 Dy1 Nb1 57.987(14) 5_656 . ?
O6 Cr1 O6 83.14(19) 3_665 . ?
O6 Cr1 O6 83.14(19) 3_665 2_655 ?
O6 Cr1 O6 83.14(19) . 2_655 ?
O6 Cr1 O5 178.42(19) 3_665 . ?
O6 Cr1 O5 96.15(17) . . ?
O6 Cr1 O5 95.38(17) 2_655 . ?
O6 Cr1 O5 96.16(17) 3_665 3_665 ?
O6 Cr1 O5 95.38(17) . 3_665 ?
O6 Cr1 O5 178.42(19) 2_655 3_665 ?
O5 Cr1 O5 85.31(19) . 3_665 ?
O6 Cr1 O5 95.38(17) 3_665 2_655 ?
O6 Cr1 O5 178.42(19) . 2_655 ?
O6 Cr1 O5 96.16(17) 2_655 2_655 ?
O5 Cr1 O5 85.31(19) . 2_655 ?
O5 Cr1 O5 85.31(19) 3_665 2_655 ?
O6 Cr1 Nb4 42.48(13) 3_665 3_665 ?
O6 Cr1 Nb4 42.74(13) . 3_665 ?
O6 Cr1 Nb4 91.16(14) 2_655 3_665 ?
O5 Cr1 Nb4 137.20(12) . 3_665 ?
O5 Cr1 Nb4 87.37(12) 3_665 3_665 ?
O5 Cr1 Nb4 135.97(12) 2_655 3_665 ?
O6 Cr1 Nb4 42.74(13) 3_665 2_655 ?
O6 Cr1 Nb4 91.16(14) . 2_655 ?
O6 Cr1 Nb4 42.48(12) 2_655 2_655 ?
O5 Cr1 Nb4 135.97(12) . 2_655 ?
O5 Cr1 Nb4 137.20(12) 3_665 2_655 ?
O5 Cr1 Nb4 87.37(13) 2_655 2_655 ?
Nb4 Cr1 Nb4 69.48(4) 3_665 2_655 ?
O6 Cr1 Nb4 91.16(14) 3_665 . ?
O6 Cr1 Nb4 42.48(12) . . ?
O6 Cr1 Nb4 42.74(13) 2_655 . ?
O5 Cr1 Nb4 87.37(12) . . ?
O5 Cr1 Nb4 135.97(12) 3_665 . ?
O5 Cr1 Nb4 137.20(12) 2_655 . ?
Nb4 Cr1 Nb4 69.48(4) 3_665 . ?
Nb4 Cr1 Nb4 69.48(4) 2_655 . ?
O6 Cr1 Dy1 139.49(13) 3_665 . ?
O6 Cr1 Dy1 91.85(13) . . ?
O6 Cr1 Dy1 136.32(12) 2_655 . ?
O5 Cr1 Dy1 41.86(12) . . ?
O5 Cr1 Dy1 44.13(12) 3_665 . ?
O5 Cr1 Dy1 89.63(14) 2_655 . ?
Nb4 Cr1 Dy1 113.961(13) 3_665 . ?
Nb4 Cr1 Dy1 176.53(3) 2_655 . ?
Nb4 Cr1 Dy1 111.825(13) . . ?
O6 Cr1 Dy1 91.85(13) 3_665 3_665 ?
O6 Cr1 Dy1 136.32(12) . 3_665 ?
O6 Cr1 Dy1 139.49(13) 2_655 3_665 ?
O5 Cr1 Dy1 89.64(13) . 3_665 ?
O5 Cr1 Dy1 41.86(12) 3_665 3_665 ?
O5 Cr1 Dy1 44.13(12) 2_655 3_665 ?
Nb4 Cr1 Dy1 111.825(13) 3_665 3_665 ?
Nb4 Cr1 Dy1 113.961(13) 2_655 3_665 ?
Nb4 Cr1 Dy1 176.53(3) . 3_665 ?
Dy1 Cr1 Dy1 64.71(3) . 3_665 ?
O6 Cr1 Dy1 136.32(12) 3_665 2_655 ?
O6 Cr1 Dy1 139.49(13) . 2_655 ?
O6 Cr1 Dy1 91.85(13) 2_655 2_655 ?
O5 Cr1 Dy1 44.13(12) . 2_655 ?
O5 Cr1 Dy1 89.63(13) 3_665 2_655 ?
O5 Cr1 Dy1 41.86(12) 2_655 2_655 ?
Nb4 Cr1 Dy1 176.53(3) 3_665 2_655 ?
Nb4 Cr1 Dy1 111.825(13) 2_655 2_655 ?
Nb4 Cr1 Dy1 113.962(13) . 2_655 ?
Dy1 Cr1 Dy1 64.71(3) . 2_655 ?
Dy1 Cr1 Dy1 64.71(3) 3_665 2_655 ?
O5W Na1 O5W 88.0(4) . 6_566 ?
O5W Na1 O3W 91.23(19) . 6_566 ?
O5W Na1 O3W 86.11(19) 6_566 6_566 ?
O5W Na1 O3W 86.11(19) . . ?
O5W Na1 O3W 91.23(19) 6_566 . ?
O3W Na1 O3W 176.3(3) 6_566 . ?
O5W Na1 O7W 98.5(2) . 2_665 ?
O5W Na1 O7W 169.2(2) 6_566 2_665 ?
O3W Na1 O7W 85.13(19) 6_566 2_665 ?
O3W Na1 O7W 97.8(2) . 2_665 ?
O5W Na1 O7W 169.2(2) . 4_666 ?
O5W Na1 O7W 98.5(2) 6_566 4_666 ?
O3W Na1 O7W 97.8(2) 6_566 4_666 ?
O3W Na1 O7W 85.1(2) . 4_666 ?
O7W Na1 O7W 76.5(4) 2_665 4_666 ?
O5W Na1 Na2 96.76(16) . 2_665 ?
O5W Na1 Na2 127.49(15) 6_566 2_665 ?
O3W Na1 Na2 41.71(12) 6_566 2_665 ?
O3W Na1 Na2 141.18(16) . 2_665 ?
O7W Na1 Na2 43.43(16) 2_665 2_665 ?
O7W Na1 Na2 86.2(2) 4_666 2_665 ?
O5W Na1 Na2 127.49(15) . . ?
O5W Na1 Na2 96.76(16) 6_566 . ?
O3W Na1 Na2 141.18(16) 6_566 . ?
O3W Na1 Na2 41.71(13) . . ?
O7W Na1 Na2 86.2(2) 2_665 . ?
O7W Na1 Na2 43.43(16) 4_666 . ?
Na2 Na1 Na2 119.37(18) 2_665 . ?
O3W Na2 O3W 174.0(3) . 4_666 ?
O3W Na2 O6W 87.5(2) . . ?
O3W Na2 O6W 89.1(2) 4_666 . ?
O3W Na2 O6W 89.1(2) . 4_666 ?
O3W Na2 O6W 87.5(2) 4_666 4_666 ?
O6W Na2 O6W 109.2(4) . 4_666 ?
O3W Na2 O7W 85.7(2) . 4_666 ?
O3W Na2 O7W 99.0(2) 4_666 4_666 ?
O6W Na2 O7W 162.0(3) . 4_666 ?
O6W Na2 O7W 87.4(2) 4_666 4_666 ?
O3W Na2 O7W 99.0(2) . . ?
O3W Na2 O7W 85.7(2) 4_666 . ?
O6W Na2 O7W 87.4(2) . . ?
O6W Na2 O7W 162.0(3) 4_666 . ?
O7W Na2 O7W 77.3(4) 4_666 . ?
O3W Na2 Na1 42.44(13) . . ?
O3W Na2 Na1 142.15(17) 4_666 . ?
O6W Na2 Na1 127.73(17) . . ?
O6W Na2 Na1 87.83(18) 4_666 . ?
O7W Na2 Na1 43.23(15) 4_666 . ?
O7W Na2 Na1 87.4(2) . . ?
O3W Na2 Na1 142.15(17) . 3_565 ?
O3W Na2 Na1 42.44(13) 4_666 3_565 ?
O6W Na2 Na1 87.83(18) . 3_565 ?
O6W Na2 Na1 127.73(17) 4_666 3_565 ?
O7W Na2 Na1 87.4(2) 4_666 3_565 ?
O7W Na2 Na1 43.23(15) . 3_565 ?
Na1 Na2 Na1 120.63(17) . 3_565 ?
Nb2 O1 Nb2 112.8(3) . 5_656 ?
Nb2 O1 Dy1 98.76(4) . . ?
Nb2 O1 Dy1 99.47(4) 5_656 . ?
Nb2 O1 Dy1 99.47(4) . 5_656 ?
Nb2 O1 Dy1 98.76(4) 5_656 5_656 ?
Dy1 O1 Dy1 146.7(2) . 5_656 ?
Nb2 O2 Nb1 112.52(19) . 5_656 ?
Nb2 O2 Dy1 102.31(16) . 5_656 ?
Nb1 O2 Dy1 103.18(16) 5_656 5_656 ?
Nb2 O3 Dy1 137.7(2) . 2_655 ?
Dy1 O4 Dy1 109.23(16) . 3_665 ?
Dy1 O4 Dy1 109.23(16) . 2_655 ?
Dy1 O4 Dy1 109.23(16) 3_665 2_655 ?
Cr1 O5 Dy1 104.22(18) . . ?
Cr1 O5 Dy1 101.54(17) . 2_655 ?
Dy1 O5 Dy1 99.80(15) . 2_655 ?
Cr1 O6 Nb4 97.74(19) . . ?
Cr1 O6 Nb4 97.4(2) . 3_665 ?
Nb4 O6 Nb4 113.10(19) . 3_665 ?
Nb2 O8 Nb2 94.6(2) . 5_656 ?
Nb2 O8 Nb1 91.33(9) . . ?
Nb2 O8 Nb1 91.48(9) 5_656 . ?
Nb2 O8 Nb1 91.48(9) . 5_656 ?
Nb2 O8 Nb1 91.33(9) 5_656 5_656 ?
Nb1 O8 Nb1 175.9(3) . 5_656 ?
Nb2 O8 Nb3 88.33(2) . . ?
Nb2 O8 Nb3 177.04(19) 5_656 . ?
Nb1 O8 Nb3 88.42(10) . . ?
Nb1 O8 Nb3 88.62(10) 5_656 . ?
Nb2 O8 Nb3 177.05(19) . 5_656 ?
Nb2 O8 Nb3 88.33(2) 5_656 5_656 ?
Nb1 O8 Nb3 88.62(10) . 5_656 ?
Nb1 O8 Nb3 88.42(10) 5_656 5_656 ?
Nb3 O8 Nb3 88.72(18) . 5_656 ?
Nb2 O9 Nb1 113.8(2) . . ?
Nb2 O9 Dy1 102.02(16) . . ?
Nb1 O9 Dy1 104.03(17) . . ?
Nb2 O10 Nb3 113.7(2) . . ?
Nb3 O12 Nb3 117.2(3) . 5_656 ?
Nb1 O13 Nb3 115.2(2) . . ?
Nb4 O14 Nb4 93.97(19) . 3_665 ?
Nb4 O14 Nb4 93.97(19) . 2_655 ?
Nb4 O14 Nb4 93.97(19) 3_665 2_655 ?
Nb4 O14 Nb5 88.54(2) . . ?
Nb4 O14 Nb5 176.7(3) 3_665 . ?
Nb4 O14 Nb5 88.02(2) 2_655 . ?
Nb4 O14 Nb5 176.7(3) . 2_655 ?
Nb4 O14 Nb5 88.02(2) 3_665 2_655 ?
Nb4 O14 Nb5 88.54(2) 2_655 2_655 ?
Nb5 O14 Nb5 89.38(19) . 2_655 ?
Nb4 O14 Nb5 88.02(2) . 3_665 ?
Nb4 O14 Nb5 88.54(2) 3_665 3_665 ?
Nb4 O14 Nb5 176.7(3) 2_655 3_665 ?
Nb5 O14 Nb5 89.38(19) . 3_665 ?
Nb5 O14 Nb5 89.38(19) 2_655 3_665 ?
Nb1 O15 Nb3 116.0(2) 5_656 . ?
Nb4 O17 Nb5 114.7(2) . 3_665 ?
Nb4 O18 Nb5 114.8(2) . . ?
Nb5 O20 Nb5 115.3(2) 3_665 . ?
Na2 O3W Na1 95.9(2) . . ?
Na1 O7W Na2 93.3(2) 3_565 . ?

loop_
_geom_bond_atom_site_label_1
_geom_bond_atom_site_label_2
_geom_bond_distance
_geom_bond_site_symmetry_2
_geom_bond_publ_flag
Nb1 O11 1.778(4) . ?
Nb1 O15 1.934(5) 5_656 ?
Nb1 O13 1.947(4) . ?
Nb1 O9 2.038(4) . ?
Nb1 O2 2.062(4) 5_656 ?
Nb1 O8 2.3707(6) . ?
Nb1 Nb3 3.3265(8) . ?
Nb1 Nb3 3.3326(9) 5_656 ?
Nb1 Dy1 3.5152(6) . ?
Nb2 O3 1.796(4) . ?
Nb2 O10 1.909(4) . ?
Nb2 O9 1.984(4) . ?
Nb2 O2 1.996(4) . ?
Nb2 O1 2.067(3) . ?
Nb2 O8 2.341(4) . ?
Nb2 Nb3 3.3036(8) . ?
Nb2 Dy1 3.4279(6) . ?
Nb2 Dy1 3.4460(6) 5_656 ?
Nb3 O16 1.783(5) . ?
Nb3 O12 1.966(3) . ?
Nb3 O13 1.993(5) . ?
Nb3 O15 1.996(5) . ?
Nb3 O10 2.037(5) . ?
Nb3 O8 2.400(4) . ?
Nb3 Nb1 3.3326(9) 5_656 ?
Nb3 Nb3 3.3556(12) 5_656 ?
Nb4 O19 1.777(5) . ?
Nb4 O17 1.914(5) . ?
Nb4 O18 1.930(5) . ?
Nb4 O6 2.080(4) . ?
Nb4 O6 2.089(4) 2_655 ?
Nb4 O14 2.379(4) . ?
Nb4 Cr1 3.0519(14) . ?
Nb4 Nb5 3.3094(9) 3_665 ?
Nb4 Nb5 3.3247(9) . ?
Nb5 O21 1.755(5) . ?
Nb5 O20 1.983(5) 2_655 ?
Nb5 O20 1.986(5) . ?
Nb5 O18 2.016(5) . ?
Nb5 O17 2.015(5) 2_655 ?
Nb5 O14 2.384(4) . ?
Nb5 Nb4 3.3093(9) 2_655 ?
Nb5 Nb5 3.3539(11) 2_655 ?
Nb5 Nb5 3.3539(11) 3_665 ?
Dy1 O4 2.261(2) . ?
Dy1 O3 2.334(4) 3_665 ?
Dy1 O5 2.372(4) . ?
Dy1 O9 2.412(4) . ?
Dy1 O2 2.415(4) 5_656 ?
Dy1 O7 2.428(4) . ?
Dy1 O1 2.4383(16) . ?
Dy1 O5 2.448(4) 3_665 ?
Dy1 Cr1 3.4447(13) . ?
Dy1 Nb2 3.4460(6) 5_656 ?
Cr1 O6 1.971(4) 3_665 ?
Cr1 O6 1.971(5) . ?
Cr1 O6 1.971(4) 2_655 ?
Cr1 O5 1.983(4) . ?
Cr1 O5 1.983(4) 3_665 ?
Cr1 O5 1.983(4) 2_655 ?
Cr1 Nb4 3.0519(14) 3_665 ?
Cr1 Nb4 3.0519(14) 2_655 ?
Cr1 Dy1 3.4448(13) 3_665 ?
Cr1 Dy1 3.4448(13) 2_655 ?
Na1 O5W 2.330(7) . ?
Na1 O5W 2.330(7) 6_566 ?
Na1 O3W 2.413(4) 6_566 ?
Na1 O3W 2.413(4) . ?
Na1 O7W 2.441(7) 2_665 ?
Na1 O7W 2.441(7) 4_666 ?
Na1 Na2 3.558(4) 2_665 ?
Na1 Na2 3.558(4) . ?
Na2 O3W 2.380(4) . ?
Na2 O3W 2.380(4) 4_666 ?
Na2 O6W 2.417(8) . ?
Na2 O6W 2.417(8) 4_666 ?
Na2 O7W 2.450(7) 4_666 ?
Na2 O7W 2.450(7) . ?
Na2 Na1 3.558(4) 3_565 ?
O1 Nb2 2.067(3) 5_656 ?
O1 Dy1 2.4383(16) 5_656 ?
O2 Nb1 2.062(4) 5_656 ?
O2 Dy1 2.415(4) 5_656 ?
O3 Dy1 2.334(4) 2_655 ?
O4 Dy1 2.261(2) 3_665 ?
O4 Dy1 2.261(2) 2_655 ?
O5 Dy1 2.448(4) 2_655 ?
O6 Nb4 2.089(4) 3_665 ?
O8 Nb2 2.341(4) 5_656 ?
O8 Nb1 2.3708(6) 5_656 ?
O8 Nb3 2.400(4) 5_656 ?
O12 Nb3 1.966(3) 5_656 ?
O14 Nb4 2.379(4) 3_665 ?
O14 Nb4 2.379(4) 2_655 ?
O14 Nb5 2.385(4) 2_655 ?
O14 Nb5 2.385(4) 3_665 ?
O15 Nb1 1.934(4) 5_656 ?
O17 Nb5 2.015(5) 3_665 ?
O20 Nb5 1.983(5) 3_665 ?
O7W Na1 2.441(7) 3_565 ?

loop_
_platon_squeeze_void_nr
_platon_squeeze_void_average_x
_platon_squeeze_void_average_y
_platon_squeeze_void_average_z
_platon_squeeze_void_volume
_platon_squeeze_void_count_electrons
1 -0.005 -0.003 0.000 1573.6 40.4
2 0.000 0.000 0.250 12.2 14.1
3 -0.010 0.734 0.500 1573.7 40.3
4 0.000 0.000 0.750 12.3 14.7
